data_2222429
loop_
_publ_author_name
'Ashiq, Uzma'
'Jamal, Rifat Ara'
'Tahir, Muhammad Nawaz'
'Yousuf, Sammer'
'Khan, Islam Ullah'

_publ_section_title
;
 4-Methoxybenzohydrazide
;
_journal_coeditor_code PV2163
_journal_issue 7
_journal_name_full 'Acta Crystallographica Section E'
_journal_page_first o1551
_journal_paper_doi 10.1107/S1600536809021345
_journal_volume 65
_journal_year 2009
_chemical_formula_iupac 'C8 H10 N2 O2'
_chemical_formula_moiety 'C8 H10 N2 O2'
_chemical_formula_sum 'C8 H10 N2 O2'
_chemical_formula_weight 166.18
_chemical_name_systematic
;
4-Methoxybenzohydrazide
;
_space_group_IT_number 19
_symmetry_cell_setting orthorhombic
_symmetry_space_group_name_Hall 'P 2ac 2ab'
_symmetry_space_group_name_H-M 'P 21 21 21'
_atom_sites_solution_hydrogens geom
_atom_sites_solution_primary direct
_atom_sites_solution_secondary difmap
_audit_creation_method SHELXL97
_cell_angle_alpha 90
_cell_angle_beta 90
_cell_angle_gamma 90
_cell_formula_units_Z 4
_cell_length_a 3.98870(10)
_cell_length_b 6.1487(2)
_cell_length_c 32.8919(9)
_cell_measurement_reflns_used 1288
_cell_measurement_temperature 296(2)
_cell_measurement_theta_max 28.70
_cell_measurement_theta_min 1.24
_cell_volume 806.68(4)
_computing_cell_refinement 'sAINT (Bruker, 2007)'
_computing_data_collection 'APEX2 (Bruker, 2007)'
_computing_data_reduction 'SAINT (Bruker, 2007)'
_computing_molecular_graphics 'ORTEP-3 for Windows (Farrugia, 1997)'
_computing_publication_material 'SHELXL97 (Sheldrick, 2008)'
_computing_structure_refinement 'SHELXL97 (Sheldrick, 2008)'
_computing_structure_solution 'SHELXS97 (Sheldrick, 2008)'
_diffrn_ambient_temperature 296(2)
_diffrn_detector_area_resol_mean 7.40
_diffrn_measured_fraction_theta_full 0.998
_diffrn_measured_fraction_theta_max 0.998
_diffrn_measurement_device_type 'Bruker Kappa APEXII CCD'
_diffrn_measurement_method \w
_diffrn_radiation_monochromator graphite
_diffrn_radiation_source 'fine-focus sealed tube'
_diffrn_radiation_type MoK\a
_diffrn_radiation_wavelength 0.71073
_diffrn_reflns_av_R_equivalents 0.0348
_diffrn_reflns_av_sigmaI/netI 0.0168
_diffrn_reflns_limit_h_max 5
_diffrn_reflns_limit_h_min -5
_diffrn_reflns_limit_k_max 8
_diffrn_reflns_limit_k_min -8
_diffrn_reflns_limit_l_max 44
_diffrn_reflns_limit_l_min -44
_diffrn_reflns_number 17597
_diffrn_reflns_theta_full 28.70
_diffrn_reflns_theta_max 28.70
_diffrn_reflns_theta_min 1.24
_diffrn_standards_number 0
_exptl_absorpt_coefficient_mu 0.100
_exptl_absorpt_correction_T_max 0.992
_exptl_absorpt_correction_T_min 0.979
_exptl_absorpt_correction_type multi-scan
_exptl_absorpt_process_details '(SADABS; Bruker, 2005)'
_exptl_crystal_colour Colourless
_exptl_crystal_density_diffrn 1.368
_exptl_crystal_density_method 'not measured'
_exptl_crystal_description needle
_exptl_crystal_F_000 352
_exptl_crystal_size_max 0.22
_exptl_crystal_size_mid 0.12
_exptl_crystal_size_min 0.10
_refine_diff_density_max 0.393
_refine_diff_density_min -0.242
_refine_ls_extinction_coef 0.058(15)
_refine_ls_extinction_expression Fc^*^=kFc[1+0.001xFc^2^\l^3^/sin(2\q)]^-1/4^
_refine_ls_extinction_method 'SHELXL97 (Sheldrick, 2008)'
_refine_ls_goodness_of_fit_ref 1.027
_refine_ls_hydrogen_treatment mixed
_refine_ls_matrix_type full
_refine_ls_number_parameters 119
_refine_ls_number_reflns 1288
_refine_ls_number_restraints 0
_refine_ls_restrained_S_all 1.027
_refine_ls_R_factor_all 0.0581
_refine_ls_R_factor_gt 0.0434
_refine_ls_shift/su_max 0.000
_refine_ls_shift/su_mean 0.000
_refine_ls_structure_factor_coef Fsqd
_refine_ls_weighting_details 'calc w=1/[\s^2^(Fo^2^)+(0.1097P)^2^+0.027P] where P=(Fo^2^+2Fc^2^)/3'
_refine_ls_weighting_scheme calc
_refine_ls_wR_factor_gt 0.1203
_refine_ls_wR_factor_ref 0.1470
_reflns_number_gt 1052
_reflns_number_total 1288
_reflns_threshold_expression I>2\s(I)
_cod_data_source_file pv2163.cif
_cod_data_source_block I
_cod_database_code 2222429
_cod_database_fobs_code 2222429

loop_
_symmetry_equiv_pos_site_id
_symmetry_equiv_pos_as_xyz
1 x,y,z
2 1/2-x,-y,1/2+z
3 1/2+x,1/2-y,-z
4 -x,1/2+y,1/2-z

loop_
_atom_site_aniso_label
_atom_site_aniso_U_11
_atom_site_aniso_U_22
_atom_site_aniso_U_33
_atom_site_aniso_U_12
_atom_site_aniso_U_13
_atom_site_aniso_U_23
O1 0.0595(10) 0.0336(8) 0.0445(8) -0.0109(8) 0.0000(7) 0.0023(7)
O2 0.0770(12) 0.0652(12) 0.0379(9) 0.0043(11) 0.0195(8) 0.0041(8)
N1 0.0521(10) 0.0313(9) 0.0317(8) -0.0065(9) 0.0048(7) 0.0016(7)
N2 0.0451(9) 0.0348(10) 0.0329(8) 0.0030(8) 0.0062(7) 0.0040(7)
C1 0.0350(9) 0.0285(9) 0.0325(9) 0.0020(8) -0.0038(7) 0.0031(8)
C2 0.0352(9) 0.0317(9) 0.0306(9) 0.0028(8) -0.0027(7) 0.0018(8)
C3 0.0593(12) 0.0363(11) 0.0326(9) -0.0064(11) 0.0021(10) -0.0029(8)
C4 0.0544(12) 0.0384(12) 0.0379(10) -0.0068(11) 0.0031(9) 0.0044(9)
C5 0.0457(10) 0.0469(13) 0.0318(10) 0.0076(10) 0.0033(8) 0.0031(9)
C6 0.0708(16) 0.0418(13) 0.0390(11) 0.0024(13) 0.0038(11) -0.0096(10)
C7 0.0566(12) 0.0318(11) 0.0438(11) -0.0025(11) 0.0022(11) -0.0023(9)
C8 0.0665(16) 0.0722(19) 0.0493(14) 0.0039(17) 0.0159(12) 0.0163(13)

loop_
_atom_site_type_symbol
_atom_site_label
_atom_site_fract_x
_atom_site_fract_y
_atom_site_fract_z
_atom_site_U_iso_or_equiv
_atom_site_thermal_displace_type
_atom_site_calc_flag
_atom_site_refinement_flags
_atom_site_occupancy
O O1 0.9709(4) 1.2503(3) 0.05610(4) 0.0459(5) Uani . . 1.000
O O2 0.2810(5) 0.8530(3) 0.21180(5) 0.0600(6) Uani . . 1.000
N N1 0.8024(5) 0.9374(3) 0.02782(5) 0.0384(5) Uani . . 1.000
N N2 0.9644(5) 0.9802(3) -0.00972(5) 0.0376(5) Uani . . 1.000
C C1 0.8272(5) 1.0744(3) 0.05921(5) 0.0320(5) Uani . . 1.000
C C2 0.6754(5) 1.0039(3) 0.09850(5) 0.0325(5) Uani . . 1.000
C C3 0.5396(7) 0.8001(4) 0.10519(6) 0.0427(6) Uani . . 1.000
C C4 0.4053(6) 0.7433(4) 0.14251(6) 0.0436(7) Uani . . 1.000
C C5 0.4061(6) 0.8925(4) 0.17369(6) 0.0415(6) Uani . . 1.000
C C6 0.5410(8) 1.0960(4) 0.16743(6) 0.0505(8) Uani . . 1.000
C C7 0.6748(6) 1.1507(4) 0.13034(7) 0.0441(7) Uani . . 1.000
C C8 0.1357(9) 0.6492(5) 0.21996(8) 0.0627(10) Uani . . 1.000
H H1 0.694(10) 0.822(6) 0.0282(9) 0.0752 Uiso . . 1.000
H H2A 1.157(12) 1.055(6) -0.0037(11) 0.0940 Uiso . . 1.000
H H2B 0.832(12) 1.068(6) -0.0262(10) 0.0940 Uiso . . 1.000
H H3 0.53858 0.69896 0.08416 0.0513 Uiso . . 1.000
H H4 0.31513 0.60542 0.14648 0.0523 Uiso . . 1.000
H H6 0.54148 1.19702 0.18846 0.0606 Uiso . . 1.000
H H7 0.76633 1.28832 0.12659 0.0529 Uiso . . 1.000
H H8A 0.05128 0.64745 0.24729 0.0940 Uiso . . 1.000
H H8B 0.30181 0.53746 0.21686 0.0940 Uiso . . 1.000
H H8C -0.04508 0.62368 0.20129 0.0940 Uiso . . 1.000

loop_
_atom_type_symbol
_atom_type_description
_atom_type_scat_dispersion_real
_atom_type_scat_dispersion_imag
_atom_type_scat_source
C C 0.0033 0.0016 'International Tables Vol C Tables 4.2.6.8 and 6.1.1.4'
H H 0.0000 0.0000 'International Tables Vol C Tables 4.2.6.8 and 6.1.1.4'
N N 0.0061 0.0033 'International Tables Vol C Tables 4.2.6.8 and 6.1.1.4'
O O 0.0106 0.0060 'International Tables Vol C Tables 4.2.6.8 and 6.1.1.4'

loop_
_geom_angle_atom_site_label_1
_geom_angle_atom_site_label_2
_geom_angle_atom_site_label_3
_geom_angle_site_symmetry_1
_geom_angle_site_symmetry_2
_geom_angle_site_symmetry_3
_geom_angle
_geom_angle_publ_flag
C5 O2 C8 . . . 118.84(19) no
N2 N1 C1 . . . 121.47(17) no
C1 N1 H1 . . . 124(2) no
N2 N1 H1 . . . 114(2) no
N1 N2 H2B . . . 111(3) no
H2A N2 H2B . . . 108(4) no
N1 N2 H2A . . . 107(2) no
O1 C1 N1 . . . 121.69(17) no
N1 C1 C2 . . . 117.14(17) no
O1 C1 C2 . . . 121.17(16) no
C1 C2 C7 . . . 117.86(18) no
C3 C2 C7 . . . 118.06(18) no
C1 C2 C3 . . . 124.08(16) no
C2 C3 C4 . . . 121.4(2) no
C3 C4 C5 . . . 119.5(2) no
O2 C5 C4 . . . 124.2(2) no
C4 C5 C6 . . . 119.7(2) no
O2 C5 C6 . . . 116.1(2) no
C5 C6 C7 . . . 120.5(2) no
C2 C7 C6 . . . 120.9(2) no
C2 C3 H3 . . . 119.00 no
C4 C3 H3 . . . 119.00 no
C3 C4 H4 . . . 120.00 no
C5 C4 H4 . . . 120.00 no
C5 C6 H6 . . . 120.00 no
C7 C6 H6 . . . 120.00 no
C2 C7 H7 . . . 120.00 no
C6 C7 H7 . . . 120.00 no
O2 C8 H8A . . . 109.00 no
O2 C8 H8B . . . 109.00 no
O2 C8 H8C . . . 109.00 no
H8A C8 H8B . . . 109.00 no
H8A C8 H8C . . . 109.00 no
H8B C8 H8C . . . 109.00 no

loop_
_geom_bond_atom_site_label_1
_geom_bond_atom_site_label_2
_geom_bond_site_symmetry_1
_geom_bond_site_symmetry_2
_geom_bond_distance
_geom_bond_publ_flag
O1 C1 . . 1.228(3) no
O2 C5 . . 1.371(3) no
O2 C8 . . 1.407(4) no
N1 N2 . . 1.418(2) no
N1 C1 . . 1.336(2) no
N1 H1 . . 0.83(4) no
N2 H2A . . 0.92(5) no
N2 H2B . . 0.93(4) no
C1 C2 . . 1.492(2) no
C2 C7 . . 1.383(3) no
C2 C3 . . 1.383(3) no
C3 C4 . . 1.384(3) no
C4 C5 . . 1.376(3) no
C5 C6 . . 1.378(4) no
C6 C7 . . 1.373(3) no
C3 H3 . . 0.9300 no
C4 H4 . . 0.9300 no
C6 H6 . . 0.9300 no
C7 H7 . . 0.9300 no
C8 H8A . . 0.9600 no
C8 H8B . . 0.9600 no
C8 H8C . . 0.9600 no

loop_
_geom_hbond_atom_site_label_D
_geom_hbond_atom_site_label_H
_geom_hbond_atom_site_label_A
_geom_hbond_site_symmetry_A
_geom_hbond_distance_DH
_geom_hbond_distance_HA
_geom_hbond_distance_DA
_geom_hbond_angle_DHA
_geom_hbond_publ_flag
N1 H1 N2 3_465 0.83(4) 2.16(4) 2.961(3) 162(3) yes
N2 H2A O1 . 0.92(5) 2.42(4) 2.729(2) 100(3) yes
N2 H2A O1 3_575 0.92(5) 2.44(4) 3.026(2) 122(3) yes
N2 H2B O1 3_475 0.93(4) 2.07(4) 2.991(2) 170(4) yes
C7 H7 O1 . 0.93 2.47 2.781(3) 100 yes

loop_
_geom_torsion_atom_site_label_1
_geom_torsion_atom_site_label_2
_geom_torsion_atom_site_label_3
_geom_torsion_atom_site_label_4
_geom_torsion_site_symmetry_1
_geom_torsion_site_symmetry_2
_geom_torsion_site_symmetry_3
_geom_torsion_site_symmetry_4
_geom_torsion
_geom_torsion_publ_flag
C8 O2 C5 C4 . . . . -1.3(4) no
C8 O2 C5 C6 . . . . 179.2(3) no
N2 N1 C1 O1 . . . . 5.3(3) no
N2 N1 C1 C2 . . . . -174.18(18) no
O1 C1 C2 C3 . . . . -173.4(2) no
O1 C1 C2 C7 . . . . 5.7(3) no
N1 C1 C2 C3 . . . . 6.1(3) no
N1 C1 C2 C7 . . . . -174.9(2) no
C1 C2 C3 C4 . . . . 179.3(2) no
C7 C2 C3 C4 . . . . 0.2(4) no
C1 C2 C7 C6 . . . . -179.6(2) no
C3 C2 C7 C6 . . . . -0.5(4) no
C2 C3 C4 C5 . . . . 0.1(4) no
C3 C4 C5 O2 . . . . -179.7(2) no
C3 C4 C5 C6 . . . . -0.2(4) no
O2 C5 C6 C7 . . . . 179.6(2) no
C4 C5 C6 C7 . . . . -0.1(4) no
C5 C6 C7 C2 . . . . 0.4(4) no

loop_
_cod_related_entry_id
_cod_related_entry_database
_cod_related_entry_code
1 ChemSpider 69248
